data_7246101
loop_
_publ_author_name
'Dyk, Konrad'
'Kinzhybalo, Vasyl'
'Czernel, Grzegorz'
'Grudzi\'nski, Wojciech'
'Horak, Yuriy'
'Butenko, Serhii'
'Kami\'nski, Daniel M.'

_publ_section_title
;
 Solvent induced conformational polymorphism
;
_journal_issue 6
_journal_name_full CrystEngComm
_journal_page_first 971
_journal_page_last 980
_journal_paper_doi 10.1039/D2CE01681H
_journal_volume 25
_journal_year 2023
_chemical_formula_moiety 'C16 H10 Br2 O'
_chemical_formula_sum 'C16 H10 Br2 O'
_chemical_formula_weight 378.06
_chemical_melting_point 398
_chemical_name_common MBFP
_chemical_name_systematic 2,5-bis(3-bromophenyl)furan
_chemical_properties_physical 'Metastable polymorph'
_space_group_crystal_system orthorhombic
_space_group_IT_number 62
_space_group_name_Hall '-P 2ac 2n'
_space_group_name_H-M_alt 'P n m a'
_atom_sites_solution_hydrogens geom
_atom_sites_solution_primary dual
_audit_creation_date 2021-10-27
_audit_creation_method
;
Olex2 1.3
(compiled 2020.11.12 svn.r5f609507 for OlexSys, GUI svn.r6403)
;
_audit_update_record
;
2022-05-11 deposited with the CCDC.	2023-01-11 downloaded from the CCDC.
;
_cell_angle_alpha 90
_cell_angle_beta 90
_cell_angle_gamma 90
_cell_formula_units_Z 4
_cell_length_a 6.3129(3)
_cell_length_b 30.1720(12)
_cell_length_c 7.2937(4)
_cell_measurement_reflns_used 10338
_cell_measurement_temperature 295
_cell_measurement_theta_max 26.5640
_cell_measurement_theta_min 2.6770
_cell_volume 1389.25(11)
_computing_cell_refinement 'CrysAlisPro 1.171.38.41 (Rigaku OD, 2015)'
_computing_data_collection 'CrysAlisPro 1.171.38.41 (Rigaku OD, 2015)'
_computing_data_reduction 'CrysAlisPro 1.171.38.41 (Rigaku OD, 2015)'
_computing_molecular_graphics 'Olex2 1.3 (Dolomanov et al., 2009)'
_computing_publication_material 'Olex2 1.3 (Dolomanov et al., 2009)'
_computing_structure_refinement 'SHELXL 2018/3 (Sheldrick, 2015)'
_computing_structure_solution 'SHELXT 2018/2 (Sheldrick, 2018)'
_diffrn_ambient_temperature 295
_diffrn_detector 'CCD plate'
_diffrn_detector_area_resol_mean 10.6249
_diffrn_detector_type Atlas
_diffrn_measured_fraction_theta_full 0.999
_diffrn_measured_fraction_theta_max 0.977
_diffrn_measurement_details
;
List of Runs (angles in degrees, time in seconds):

  # Type    Start    End  Width  t~exp~   \w     \q     \k     \f   Frames
#--------------------------------------------------------------------------
  1  \w    -19.00  91.00   1.00   17.50    --   13.31  57.00  60.00  110
  2  \w    -23.00  97.00   1.00   17.50    --   13.31  77.00-180.00  120
  3  \w    -18.00  93.00   1.00   17.50    --   13.31  37.00 -30.00  111
  4  \w    -57.00  31.00   1.00   17.50    --  -14.40  94.00  37.00   88
  5  \w    -47.00  64.00   1.00   17.50    --  -14.40  57.00 -60.00  111
  6  \w    -50.00  70.00   1.00   17.50    --  -14.40  77.00-180.00  120
  7  \w    -76.00   1.00   1.00   17.50    --  -14.40 128.00-131.49   77
  8  \w    -79.00 105.00   1.00   17.50    --   13.31   0.00-180.00  184
  9  \w    -25.00  57.00   1.00   17.50    --   13.31 -99.00 150.00   82
 10  \w    -78.00 -32.00   1.00   17.50    --   13.31 178.00-120.00   46
 11  \w    -74.00   3.00   1.00   17.50    --  -14.40 125.00 -54.17   77
 12  \w    -55.00  37.00   1.00   17.50    --  -14.40  90.00-138.77   92
 13  \w    -57.00  31.00   1.00   17.50    --  -14.40  94.00 107.66   88
 14  \w    -79.00 105.00   1.00   17.50    --   13.31   0.00-120.00  184
 15  \w    -79.00 -27.00   1.00   17.50    --   13.31   0.00 -90.00   52
 16  \w    -79.00 105.00   1.00   17.50    --   13.31   0.00-150.00  184
;
_diffrn_measurement_device 'four-circle diffractometer'
_diffrn_measurement_device_type 'Xcalibur, Atlas'
_diffrn_measurement_method '\w scans'
_diffrn_orient_matrix_type 'CrysAlisPro convention (1999,Acta A55,543-557)'
_diffrn_orient_matrix_UB_11 0.0104527000
_diffrn_orient_matrix_UB_12 0.0208175000
_diffrn_orient_matrix_UB_13 0.0442704000
_diffrn_orient_matrix_UB_21 -0.0732327000
_diffrn_orient_matrix_UB_22 -0.0068456000
_diffrn_orient_matrix_UB_23 0.0680907000
_diffrn_orient_matrix_UB_31 0.0845641000
_diffrn_orient_matrix_UB_32 -0.0085046000
_diffrn_orient_matrix_UB_33 0.0535052000
_diffrn_radiation_monochromator graphite
_diffrn_radiation_probe x-ray
_diffrn_radiation_type 'Mo K\a'
_diffrn_radiation_wavelength 0.71073
_diffrn_reflns_av_R_equivalents 0.0844
_diffrn_reflns_av_unetI/netI 0.0308
_diffrn_reflns_Laue_measured_fraction_full 0.999
_diffrn_reflns_Laue_measured_fraction_max 0.977
_diffrn_reflns_limit_h_max 8
_diffrn_reflns_limit_h_min -8
_diffrn_reflns_limit_k_max 40
_diffrn_reflns_limit_k_min -41
_diffrn_reflns_limit_l_max 10
_diffrn_reflns_limit_l_min -9
_diffrn_reflns_number 55420
_diffrn_reflns_point_group_measured_fraction_full 0.999
_diffrn_reflns_point_group_measured_fraction_max 0.977
_diffrn_reflns_theta_full 25.242
_diffrn_reflns_theta_max 29.471
_diffrn_reflns_theta_min 2.700
_diffrn_source 'fine-focus sealed X-ray tube'
_diffrn_source_type 'Enhance (Mo) X-ray Source'
_exptl_absorpt_coefficient_mu 5.823
_exptl_absorpt_correction_T_max 1.00000
_exptl_absorpt_correction_T_min 0.38802
_exptl_absorpt_correction_type multi-scan
_exptl_absorpt_process_details
;
CrysAlisPro 1.171.38.41 (Rigaku Oxford Diffraction, 2015)
Empirical absorption correction using spherical harmonics,
 implemented in SCALE3 ABSPACK scaling algorithm.
;
_exptl_crystal_colour 'clear light colourless'
_exptl_crystal_colour_lustre clear
_exptl_crystal_colour_modifier light
_exptl_crystal_colour_primary colourless
_exptl_crystal_density_diffrn 1.808
_exptl_crystal_description plate
_exptl_crystal_F_000 736
_exptl_crystal_recrystallization_method 'Crystallization from acetonitrille'
_exptl_crystal_size_max 0.33
_exptl_crystal_size_mid 0.23
_exptl_crystal_size_min 0.09
_refine_diff_density_max 0.640
_refine_diff_density_min -0.320
_refine_diff_density_rms 0.086
_refine_ls_extinction_method none
_refine_ls_goodness_of_fit_ref 1.108
_refine_ls_hydrogen_treatment constr
_refine_ls_matrix_type full
_refine_ls_number_parameters 88
_refine_ls_number_reflns 1925
_refine_ls_number_restraints 0
_refine_ls_restrained_S_all 1.108
_refine_ls_R_factor_all 0.1015
_refine_ls_R_factor_gt 0.0578
_refine_ls_shift/su_max 0.001
_refine_ls_shift/su_mean 0.000
_refine_ls_structure_factor_coef Fsqd
_refine_ls_weighting_details 'w=1/[\s^2^(Fo^2^)+(0.0420P)^2^+3.2277P] where P=(Fo^2^+2Fc^2^)/3'
_refine_ls_weighting_scheme calc
_refine_ls_wR_factor_gt 0.1200
_refine_ls_wR_factor_ref 0.1354
_reflns_Friedel_coverage 0.000
_reflns_number_gt 1262
_reflns_number_total 1925
_reflns_threshold_expression 'I > 2\s(I)'
_cod_data_source_file d2ce01681h2.cif
_cod_data_source_block metafuranacn
_cod_depositor_comments 'Adding full bibliography for 7246100--7246102.cif.'
_cod_database_code 7246101
_shelx_shelxl_version_number 2018/3
_chemical_oxdiff_formula 'C H O Br'
_shelx_space_group_comment
;
The symmetry employed for this shelxl refinement is uniquely defined
by the following loop, which should always be used as a source of
symmetry information in preference to the above space-group names.
They are only intended as comments.
;
_shelx_estimated_absorpt_t_max 0.622
_shelx_estimated_absorpt_t_min 0.250
_reflns_odcompleteness_completeness 99.82
_reflns_odcompleteness_iscentric 1
_reflns_odcompleteness_theta 26.32
_olex2_refinement_description
;
1. Fixed Uiso
 At 1.2 times of:
  All C(H) groups
2.a Aromatic/amide H refined with riding coordinates:
 C8(H8), C4(H4), C6(H6), C2(H2), C5(H5)
;
_olex2_date_sample_data_collection 2021-09-28
_olex2_exptl_crystal_mounting_method 'Mounted on polish nail'
_olex2_submission_original_sample_id 2,5-bis(3-bromophenyl)furan
_olex2_submission_special_instructions 'No special instructions were received'
_oxdiff_exptl_absorpt_empirical_details
;
Empirical correction (ABSPACK) includes:
- Absorption correction using spherical harmonics
- Frame scaling
;
_oxdiff_exptl_absorpt_empirical_full_max 2.245
_oxdiff_exptl_absorpt_empirical_full_min 0.755

loop_
_space_group_symop_operation_xyz
'x, y, z'
'-x+1/2, -y, z+1/2'
'-x, y+1/2, -z'
'x+1/2, -y+1/2, -z+1/2'
'-x, -y, -z'
'x-1/2, y, -z-1/2'
'x, -y-1/2, z'
'-x-1/2, y-1/2, z-1/2'

loop_
_atom_site_label
_atom_site_type_symbol
_atom_site_fract_x
_atom_site_fract_y
_atom_site_fract_z
_atom_site_U_iso_or_equiv
_atom_site_adp_type
_atom_site_occupancy
_atom_site_site_symmetry_order
_atom_site_calc_flag
_atom_site_refinement_flags_posn
_atom_site_refinement_flags_adp
_atom_site_refinement_flags_occupancy
_atom_site_disorder_assembly
_atom_site_disorder_group
Br1 Br 0.80848(10) 0.46020(2) 0.58043(8) 0.0704(3) Uani 1 1 d . . . . .
O1 O 0.6047(6) 0.250000 0.4928(6) 0.0414(9) Uani 1 2 d S T P . .
C3 C 0.6274(7) 0.32987(14) 0.5049(6) 0.0402(9) Uani 1 1 d . . . . .
C8 C 0.7391(7) 0.36773(15) 0.5549(6) 0.0427(10) Uani 1 1 d . . . . .
H8 H 0.873634 0.365462 0.605932 0.051 Uiso 1 1 calc R U . . .
C1 C 0.7262(7) 0.28668(14) 0.5273(6) 0.0407(9) Uani 1 1 d . . . . .
C4 C 0.4234(7) 0.33399(15) 0.4339(6) 0.0443(10) Uani 1 1 d . . . . .
H4 H 0.346880 0.308901 0.400676 0.053 Uiso 1 1 calc R U . . .
C7 C 0.6474(7) 0.40860(15) 0.5276(6) 0.0454(10) Uani 1 1 d . . . . .
C6 C 0.4436(8) 0.41306(15) 0.4585(6) 0.0510(11) Uani 1 1 d . . . . .
H6 H 0.382666 0.440895 0.443673 0.061 Uiso 1 1 calc R U . . .
C2 C 0.9216(7) 0.27341(15) 0.5812(6) 0.0487(11) Uani 1 1 d . . . . .
H2 H 1.034517 0.291708 0.612374 0.058 Uiso 1 1 calc R U . . .
C5 C 0.3356(7) 0.37574(16) 0.4134(6) 0.0506(11) Uani 1 1 d . . . . .
H5 H 0.198749 0.378279 0.367293 0.061 Uiso 1 1 calc R U . . .

loop_
_atom_site_aniso_label
_atom_site_aniso_U_11
_atom_site_aniso_U_22
_atom_site_aniso_U_33
_atom_site_aniso_U_23
_atom_site_aniso_U_13
_atom_site_aniso_U_12
Br1 0.0769(4) 0.0424(3) 0.0920(5) 0.0003(3) -0.0081(3) -0.0134(2)
O1 0.041(2) 0.037(2) 0.046(2) 0.000 -0.003(2) 0.000
C3 0.042(2) 0.041(2) 0.037(2) 0.0001(18) 0.0024(18) -0.0021(18)
C8 0.037(2) 0.047(2) 0.044(2) 0.0025(19) -0.0009(18) -0.0035(18)
C1 0.041(2) 0.042(2) 0.039(2) 0.0004(18) -0.0006(18) -0.0047(18)
C4 0.039(2) 0.050(2) 0.045(2) 0.000(2) 0.0002(19) -0.0028(19)
C7 0.049(3) 0.042(2) 0.045(2) 0.0011(19) 0.003(2) -0.0073(19)
C6 0.058(3) 0.043(2) 0.052(3) 0.002(2) 0.003(2) 0.007(2)
C2 0.042(2) 0.049(2) 0.055(3) 0.000(2) -0.007(2) -0.005(2)
C5 0.045(3) 0.058(3) 0.049(3) 0.002(2) -0.004(2) 0.005(2)

loop_
_atom_type_symbol
_atom_type_description
_atom_type_scat_dispersion_real
_atom_type_scat_dispersion_imag
_atom_type_scat_source
C C 0.0033 0.0016 'International Tables Vol C Tables 4.2.6.8 and 6.1.1.4'
H H 0.0000 0.0000 'International Tables Vol C Tables 4.2.6.8 and 6.1.1.4'
Br Br -0.2901 2.4595 'International Tables Vol C Tables 4.2.6.8 and 6.1.1.4'
O O 0.0106 0.0060 'International Tables Vol C Tables 4.2.6.8 and 6.1.1.4'

loop_
_geom_angle_atom_site_label_1
_geom_angle_atom_site_label_2
_geom_angle_atom_site_label_3
_geom_angle
_geom_angle_site_symmetry_1
_geom_angle_site_symmetry_3
_geom_angle_publ_flag
C1 O1 C1 107.8(4) . 7_565 ?
C8 C3 C1 119.3(4) . . ?
C8 C3 C4 119.5(4) . . ?
C4 C3 C1 121.2(4) . . ?
C3 C8 H8 120.5 . . ?
C7 C8 C3 119.0(4) . . ?
C7 C8 H8 120.5 . . ?
O1 C1 C3 117.6(4) . . ?
C2 C1 O1 108.9(4) . . ?
C2 C1 C3 133.5(4) . . ?
C3 C4 H4 120.3 . . ?
C5 C4 C3 119.4(4) . . ?
C5 C4 H4 120.3 . . ?
C8 C7 Br1 118.7(3) . . ?
C8 C7 C6 121.9(4) . . ?
C6 C7 Br1 119.4(3) . . ?
C7 C6 H6 120.9 . . ?
C5 C6 C7 118.2(4) . . ?
C5 C6 H6 120.9 . . ?
C1 C2 C2 107.2(3) . 7_565 ?
C1 C2 H2 126.4 . . ?
C2 C2 H2 126.4 7_565 . ?
C4 C5 H5 119.1 . . ?
C6 C5 C4 121.8(4) . . ?
C6 C5 H5 119.1 . . ?

loop_
_geom_bond_atom_site_label_1
_geom_bond_atom_site_label_2
_geom_bond_distance
_geom_bond_site_symmetry_2
_geom_bond_publ_flag
Br1 C7 1.899(4) . ?
O1 C1 1.370(5) . ?
O1 C1 1.370(5) 7_565 ?
C3 C8 1.391(6) . ?
C3 C1 1.454(6) . ?
C3 C4 1.394(6) . ?
C8 H8 0.9300 . ?
C8 C7 1.377(6) . ?
C1 C2 1.355(6) . ?
C4 H4 0.9300 . ?
C4 C5 1.384(6) . ?
C7 C6 1.388(7) . ?
C6 H6 0.9300 . ?
C6 C5 1.357(7) . ?
C2 C2 1.413(9) 7_565 ?
C2 H2 0.9300 . ?
C5 H5 0.9300 . ?

loop_
_geom_torsion_atom_site_label_1
_geom_torsion_atom_site_label_2
_geom_torsion_atom_site_label_3
_geom_torsion_atom_site_label_4
_geom_torsion
_geom_torsion_site_symmetry_1
_geom_torsion_site_symmetry_2
_geom_torsion_site_symmetry_3
_geom_torsion_site_symmetry_4
_geom_torsion_publ_flag
Br1 C7 C6 C5 176.8(3) . . . . ?
O1 C1 C2 C2 -0.3(4) . . . 7_565 ?
C3 C8 C7 Br1 -175.7(3) . . . . ?
C3 C8 C7 C6 2.6(6) . . . . ?
C3 C1 C2 C2 178.2(4) . . . 7_565 ?
C3 C4 C5 C6 0.8(7) . . . . ?
C8 C3 C1 O1 174.1(4) . . . . ?
C8 C3 C1 C2 -4.3(7) . . . . ?
C8 C3 C4 C5 0.4(6) . . . . ?
C8 C7 C6 C5 -1.6(7) . . . . ?
C1 O1 C1 C3 -178.3(2) 7_565 . . . ?
C1 O1 C1 C2 0.5(6) 7_565 . . . ?
C1 C3 C8 C7 177.8(4) . . . . ?
C1 C3 C4 C5 -179.5(4) . . . . ?
C4 C3 C8 C7 -2.0(6) . . . . ?
C4 C3 C1 O1 -6.1(6) . . . . ?
C4 C3 C1 C2 175.5(5) . . . . ?
C7 C6 C5 C4 -0.2(7) . . . . ?
